data_7157789
loop_
_publ_author_name
'Gadigennavar, Savita'
'Ranganathan, Madhav'
'Sankararaman, Sethuraman'

_publ_section_title
;
 Which isomer is it, 1,2,5,6- or 1,4,5,8-tetrasubstituted
 cycloocta-1,3,5,7-tetraene? Synthesis of symmetrically tetrasubstituted
 cycloocta-1,3,5,7-tetraene derivatives
;
_journal_issue 45
_journal_name_full 'Organic &amp; Biomolecular Chemistry'
_journal_page_first 9284
_journal_page_last 9291
_journal_paper_doi 10.1039/D0OB01871F
_journal_volume 18
_journal_year 2020
_chemical_formula_moiety 'C18 H24 O4'
_chemical_formula_sum 'C18 H24 O4'
_chemical_formula_weight 304.37
_space_group_crystal_system triclinic
_space_group_IT_number 2
_space_group_name_Hall '-P 1'
_space_group_name_H-M_alt 'P -1'
_atom_sites_solution_hydrogens geom
_audit_creation_method SHELXL-2018/3
_audit_update_record
;
2020-08-29 deposited with the CCDC.	2020-10-22 downloaded from the CCDC.
;
_cell_angle_alpha 62.708(4)
_cell_angle_beta 82.487(5)
_cell_angle_gamma 73.520(5)
_cell_formula_units_Z 2
_cell_length_a 6.9814(6)
_cell_length_b 11.3970(10)
_cell_length_c 11.8876(11)
_cell_measurement_reflns_used 1914
_cell_measurement_temperature 296(2)
_cell_measurement_theta_max 23.80
_cell_measurement_theta_min 3.22
_cell_volume 806.04(13)
_computing_cell_refinement 'Bruker SAINT'
_computing_data_collection 'Bruker APEX2'
_computing_data_reduction 'Bruker SAINT'
_computing_structure_refinement 'SHELXL-2018/3 (Sheldrick, 2018)'
_computing_structure_solution 'SHELXS-97 (Sheldrick 2008)'
_diffrn_ambient_temperature 296(2)
_diffrn_measured_fraction_theta_full 0.999
_diffrn_measured_fraction_theta_max 0.999
_diffrn_measurement_device_type 'Bruker APEX-II CCD'
_diffrn_measurement_method '\f and \w scans'
_diffrn_radiation_type MoK\a
_diffrn_radiation_wavelength 0.71073
_diffrn_reflns_av_unetI/netI 0.0807
_diffrn_reflns_Laue_measured_fraction_full 0.999
_diffrn_reflns_Laue_measured_fraction_max 0.999
_diffrn_reflns_limit_h_max 8
_diffrn_reflns_limit_h_min -8
_diffrn_reflns_limit_k_max 13
_diffrn_reflns_limit_k_min -13
_diffrn_reflns_limit_l_max 13
_diffrn_reflns_limit_l_min -14
_diffrn_reflns_number 11837
_diffrn_reflns_point_group_measured_fraction_full 0.999
_diffrn_reflns_point_group_measured_fraction_max 0.999
_diffrn_reflns_theta_full 24.991
_diffrn_reflns_theta_max 24.991
_diffrn_reflns_theta_min 1.928
_diffrn_source 'fine focus sealed tube'
_exptl_absorpt_coefficient_mu 0.087
_exptl_absorpt_correction_T_max 0.7454
_exptl_absorpt_correction_T_min 0.6062
_exptl_absorpt_correction_type multi-scan
_exptl_absorpt_process_details 'SADABS (Bruker)'
_exptl_crystal_colour colourless
_exptl_crystal_density_diffrn 1.254
_exptl_crystal_description Block
_exptl_crystal_F_000 328
_exptl_crystal_size_max 0.250
_exptl_crystal_size_mid 0.220
_exptl_crystal_size_min 0.100
_refine_diff_density_max 0.253
_refine_diff_density_min -0.226
_refine_diff_density_rms 0.060
_refine_ls_extinction_coef 0.033(8)
_refine_ls_extinction_expression Fc^*^=kFc[1+0.001xFc^2^\l^3^/sin(2\q)]^-1/4^
_refine_ls_extinction_method 'SHELXL-2018/3 (Sheldrick 2018)'
_refine_ls_goodness_of_fit_ref 0.956
_refine_ls_hydrogen_treatment constr
_refine_ls_matrix_type full
_refine_ls_number_parameters 205
_refine_ls_number_reflns 11837
_refine_ls_number_restraints 0
_refine_ls_restrained_S_all 0.956
_refine_ls_R_factor_all 0.1001
_refine_ls_R_factor_gt 0.0642
_refine_ls_shift/su_max 0.002
_refine_ls_shift/su_mean 0.000
_refine_ls_structure_factor_coef Fsqd
_refine_ls_weighting_details 'w=1/[\s^2^(Fo^2^)+(0.1346P)^2^+0.1698P] where P=(Fo^2^+2Fc^2^)/3'
_refine_ls_weighting_scheme calc
_refine_ls_wR_factor_gt 0.1813
_refine_ls_wR_factor_ref 0.2275
_reflns_Friedel_coverage 0.000
_reflns_number_gt 7615
_reflns_number_total 11837
_reflns_threshold_expression 'I > 2\s(I)'
_cod_data_source_file d0ob01871f2.cif
_cod_data_source_block shelx_CCDC1
_cod_database_code 7157789
_shelx_shelxl_version_number 2018/3
_shelx_space_group_comment
;
The symmetry employed for this shelxl refinement is uniquely defined
by the following loop, which should always be used as a source of
symmetry information in preference to the above space-group names.
They are only intended as comments.
;
_shelx_estimated_absorpt_t_min 0.978
_shelx_estimated_absorpt_t_max 0.991

loop_
_space_group_symop_operation_xyz
'x, y, z'
'-x, -y, -z'

loop_
_atom_site_label
_atom_site_type_symbol
_atom_site_fract_x
_atom_site_fract_y
_atom_site_fract_z
_atom_site_U_iso_or_equiv
_atom_site_adp_type
_atom_site_occupancy
_atom_site_site_symmetry_order
_atom_site_calc_flag
_atom_site_refinement_flags_posn
_atom_site_refinement_flags_adp
_atom_site_refinement_flags_occupancy
_atom_site_disorder_assembly
_atom_site_disorder_group
C1 C 1.4013(6) 1.1064(5) 0.6219(4) 0.0527(12) Uani 1 1 d . . . . .
H1A H 1.439732 1.050351 0.709054 0.079 Uiso 1 1 calc R U . . .
H1B H 1.381224 1.200648 0.602219 0.079 Uiso 1 1 calc R U . . .
H1C H 1.504808 1.082506 0.568771 0.079 Uiso 1 1 calc R U . . .
C2 C 1.1516(7) 1.1599(4) 0.4608(4) 0.0490(12) Uani 1 1 d . . . . .
H2A H 1.256354 1.129850 0.411754 0.073 Uiso 1 1 calc R U . . .
H2B H 1.130764 1.256063 0.432800 0.073 Uiso 1 1 calc R U . . .
H2C H 1.030601 1.141885 0.450124 0.073 Uiso 1 1 calc R U . . .
C3 C 1.2101(5) 1.0837(4) 0.5994(4) 0.0354(10) Uani 1 1 d . . . . .
C4 C 1.2386(6) 0.8551(4) 0.7678(4) 0.0399(10) Uani 1 1 d . . . . .
H4A H 1.294533 0.892674 0.810609 0.048 Uiso 1 1 calc R U . . .
H4B H 1.326808 0.766667 0.782375 0.048 Uiso 1 1 calc R U . . .
C5 C 1.0349(6) 0.8378(4) 0.8221(3) 0.0338(10) Uani 1 1 d . . . . .
C6 C 0.9933(6) 0.7185(4) 0.8619(4) 0.0397(10) Uani 1 1 d . . . . .
H6 H 1.098773 0.648086 0.859852 0.048 Uiso 1 1 calc R U . . .
C7 C 0.8033(6) 0.6833(4) 0.9086(4) 0.0425(11) Uani 1 1 d . . . . .
H7 H 0.751851 0.649033 0.864854 0.051 Uiso 1 1 calc R U . . .
C8 C 0.6948(6) 0.6939(4) 1.0054(4) 0.0358(10) Uani 1 1 d . . . . .
C9 C 0.5115(6) 0.6386(4) 1.0466(4) 0.0403(10) Uani 1 1 d . . . . .
H9A H 0.400364 0.706490 1.057197 0.048 Uiso 1 1 calc R U . . .
H9B H 0.475822 0.619286 0.981739 0.048 Uiso 1 1 calc R U . . .
C10 C 0.4915(6) 0.5317(4) 1.2762(4) 0.0393(10) Uani 1 1 d . . . . .
C11 C 0.5929(7) 0.3978(4) 1.3824(4) 0.0589(13) Uani 1 1 d . . . . .
H11A H 0.550111 0.325073 1.381820 0.088 Uiso 1 1 calc R U . . .
H11B H 0.557948 0.401096 1.461924 0.088 Uiso 1 1 calc R U . . .
H11C H 0.735047 0.381881 1.371054 0.088 Uiso 1 1 calc R U . . .
C12 C 0.2677(6) 0.5641(4) 1.2930(5) 0.0587(14) Uani 1 1 d . . . . .
H12A H 0.207670 0.649737 1.224339 0.088 Uiso 1 1 calc R U . . .
H12B H 0.234912 0.569842 1.371623 0.088 Uiso 1 1 calc R U . . .
H12C H 0.218191 0.493296 1.293772 0.088 Uiso 1 1 calc R U . . .
C13 C 0.7523(6) 0.6505(4) 1.2279(4) 0.0400(10) Uani 1 1 d . . . . .
H13A H 0.834487 0.559768 1.245040 0.048 Uiso 1 1 calc R U . . .
H13B H 0.808228 0.685122 1.273514 0.048 Uiso 1 1 calc R U . . .
C14 C 0.7532(5) 0.7426(4) 1.0882(4) 0.0344(10) Uani 1 1 d . . . . .
C15 C 0.7905(6) 0.8645(4) 1.0462(4) 0.0416(11) Uani 1 1 d . . . . .
H15 H 0.824797 0.883917 1.107668 0.050 Uiso 1 1 calc R U . . .
C16 C 0.7846(6) 0.9715(4) 0.9162(4) 0.0407(11) Uani 1 1 d . . . . .
H16 H 0.696691 1.055670 0.900818 0.049 Uiso 1 1 calc R U . . .
C17 C 0.8894(5) 0.9630(4) 0.8176(4) 0.0337(10) Uani 1 1 d . . . . .
C18 C 0.8790(5) 1.0896(4) 0.6944(4) 0.0370(10) Uani 1 1 d . . . . .
H18A H 0.858256 1.071850 0.625151 0.044 Uiso 1 1 calc R U . . .
H18B H 0.767672 1.162603 0.696138 0.044 Uiso 1 1 calc R U . . .
O1 O 1.2266(4) 0.9442(3) 0.6344(2) 0.0377(7) Uani 1 1 d . . . . .
O2 O 1.0631(4) 1.1300(3) 0.6755(2) 0.0378(7) Uani 1 1 d . . . . .
O3 O 0.5511(4) 0.6436(3) 1.2708(3) 0.0404(8) Uani 1 1 d . . . . .
O4 O 0.5491(4) 0.5153(3) 1.1643(2) 0.0393(7) Uani 1 1 d . . . . .

loop_
_atom_site_aniso_label
_atom_site_aniso_U_11
_atom_site_aniso_U_22
_atom_site_aniso_U_33
_atom_site_aniso_U_23
_atom_site_aniso_U_13
_atom_site_aniso_U_12
C1 0.040(3) 0.067(3) 0.064(3) -0.036(3) 0.009(2) -0.023(2)
C2 0.059(3) 0.040(3) 0.042(3) -0.012(2) 0.001(2) -0.014(2)
C3 0.033(2) 0.038(2) 0.036(2) -0.017(2) 0.0038(18) -0.0119(19)
C4 0.040(2) 0.038(2) 0.031(2) -0.012(2) 0.0020(19) -0.0016(19)
C5 0.038(2) 0.034(2) 0.028(2) -0.0149(19) -0.0003(18) -0.0046(19)
C6 0.048(3) 0.032(2) 0.034(2) -0.015(2) 0.003(2) -0.003(2)
C7 0.061(3) 0.032(2) 0.036(3) -0.015(2) -0.002(2) -0.016(2)
C8 0.043(2) 0.031(2) 0.036(2) -0.014(2) -0.004(2) -0.0119(19)
C9 0.049(3) 0.034(2) 0.037(2) -0.011(2) -0.008(2) -0.013(2)
C10 0.039(2) 0.040(2) 0.043(3) -0.021(2) 0.006(2) -0.013(2)
C11 0.078(3) 0.046(3) 0.043(3) -0.012(2) 0.009(3) -0.018(3)
C12 0.043(3) 0.060(3) 0.082(4) -0.036(3) 0.015(3) -0.023(2)
C13 0.034(2) 0.053(3) 0.040(3) -0.025(2) 0.0053(19) -0.016(2)
C14 0.030(2) 0.042(2) 0.037(2) -0.022(2) 0.0026(18) -0.0106(19)
C15 0.038(2) 0.055(3) 0.050(3) -0.038(2) 0.014(2) -0.020(2)
C16 0.036(2) 0.039(3) 0.054(3) -0.025(2) 0.009(2) -0.015(2)
C17 0.029(2) 0.032(2) 0.042(3) -0.017(2) -0.0014(19) -0.0086(18)
C18 0.027(2) 0.031(2) 0.055(3) -0.020(2) 0.0003(19) -0.0074(18)
O1 0.0461(17) 0.0355(16) 0.0297(16) -0.0140(13) 0.0009(12) -0.0089(13)
O2 0.0344(15) 0.0408(16) 0.0460(18) -0.0242(15) 0.0072(13) -0.0152(13)
O3 0.0358(16) 0.0457(17) 0.0472(18) -0.0266(15) 0.0125(13) -0.0161(14)
O4 0.0520(18) 0.0318(16) 0.0332(17) -0.0124(14) 0.0015(13) -0.0133(13)

loop_
_atom_type_symbol
_atom_type_description
_atom_type_scat_dispersion_real
_atom_type_scat_dispersion_imag
_atom_type_scat_source
C C 0.0033 0.0016 'International Tables Vol C Tables 4.2.6.8 and 6.1.1.4'
H H 0.0000 0.0000 'International Tables Vol C Tables 4.2.6.8 and 6.1.1.4'
O O 0.0106 0.0060 'International Tables Vol C Tables 4.2.6.8 and 6.1.1.4'

loop_
_geom_angle_atom_site_label_1
_geom_angle_atom_site_label_2
_geom_angle_atom_site_label_3
_geom_angle
_geom_angle_site_symmetry_1
_geom_angle_site_symmetry_3
_geom_angle_publ_flag
C3 C1 H1A 109.5 . . ?
C3 C1 H1B 109.5 . . ?
H1A C1 H1B 109.5 . . ?
C3 C1 H1C 109.5 . . ?
H1A C1 H1C 109.5 . . ?
H1B C1 H1C 109.5 . . ?
C3 C2 H2A 109.5 . . ?
C3 C2 H2B 109.5 . . ?
H2A C2 H2B 109.5 . . ?
C3 C2 H2C 109.5 . . ?
H2A C2 H2C 109.5 . . ?
H2B C2 H2C 109.5 . . ?
O1 C3 O2 110.3(3) . . ?
O1 C3 C1 112.2(3) . . ?
O2 C3 C1 105.5(3) . . ?
O1 C3 C2 105.6(3) . . ?
O2 C3 C2 111.5(3) . . ?
C1 C3 C2 111.9(3) . . ?
O1 C4 C5 111.0(3) . . ?
O1 C4 H4A 109.4 . . ?
C5 C4 H4A 109.4 . . ?
O1 C4 H4B 109.4 . . ?
C5 C4 H4B 109.4 . . ?
H4A C4 H4B 108.0 . . ?
C6 C5 C17 124.6(4) . . ?
C6 C5 C4 119.8(4) . . ?
C17 C5 C4 115.5(3) . . ?
C5 C6 C7 128.4(4) . . ?
C5 C6 H6 115.8 . . ?
C7 C6 H6 115.8 . . ?
C8 C7 C6 128.2(4) . . ?
C8 C7 H7 115.9 . . ?
C6 C7 H7 115.9 . . ?
C7 C8 C14 124.1(4) . . ?
C7 C8 C9 119.9(3) . . ?
C14 C8 C9 115.6(3) . . ?
O4 C9 C8 110.4(3) . . ?
O4 C9 H9A 109.6 . . ?
C8 C9 H9A 109.6 . . ?
O4 C9 H9B 109.6 . . ?
C8 C9 H9B 109.6 . . ?
H9A C9 H9B 108.1 . . ?
O4 C10 O3 110.6(3) . . ?
O4 C10 C11 105.0(3) . . ?
O3 C10 C11 112.2(3) . . ?
O4 C10 C12 111.9(3) . . ?
O3 C10 C12 105.8(3) . . ?
C11 C10 C12 111.4(4) . . ?
C10 C11 H11A 109.5 . . ?
C10 C11 H11B 109.5 . . ?
H11A C11 H11B 109.5 . . ?
C10 C11 H11C 109.5 . . ?
H11A C11 H11C 109.5 . . ?
H11B C11 H11C 109.5 . . ?
C10 C12 H12A 109.5 . . ?
C10 C12 H12B 109.5 . . ?
H12A C12 H12B 109.5 . . ?
C10 C12 H12C 109.5 . . ?
H12A C12 H12C 109.5 . . ?
H12B C12 H12C 109.5 . . ?
O3 C13 C14 110.1(3) . . ?
O3 C13 H13A 109.6 . . ?
C14 C13 H13A 109.6 . . ?
O3 C13 H13B 109.6 . . ?
C14 C13 H13B 109.6 . . ?
H13A C13 H13B 108.1 . . ?
C15 C14 C8 123.8(4) . . ?
C15 C14 C13 120.4(4) . . ?
C8 C14 C13 115.7(3) . . ?
C14 C15 C16 128.5(4) . . ?
C14 C15 H15 115.7 . . ?
C16 C15 H15 115.7 . . ?
C17 C16 C15 127.8(4) . . ?
C17 C16 H16 116.1 . . ?
C15 C16 H16 116.1 . . ?
C16 C17 C5 124.4(4) . . ?
C16 C17 C18 119.6(4) . . ?
C5 C17 C18 115.7(3) . . ?
O2 C18 C17 109.2(3) . . ?
O2 C18 H18A 109.8 . . ?
C17 C18 H18A 109.8 . . ?
O2 C18 H18B 109.8 . . ?
C17 C18 H18B 109.8 . . ?
H18A C18 H18B 108.3 . . ?
C3 O1 C4 115.9(3) . . ?
C3 O2 C18 116.0(3) . . ?
C10 O3 C13 115.9(3) . . ?
C10 O4 C9 116.2(3) . . ?

loop_
_geom_bond_atom_site_label_1
_geom_bond_atom_site_label_2
_geom_bond_distance
_geom_bond_site_symmetry_2
_geom_bond_publ_flag
C1 C3 1.508(5) . ?
C1 H1A 0.9600 . ?
C1 H1B 0.9600 . ?
C1 H1C 0.9600 . ?
C2 C3 1.516(5) . ?
C2 H2A 0.9600 . ?
C2 H2B 0.9600 . ?
C2 H2C 0.9600 . ?
C3 O1 1.420(4) . ?
C3 O2 1.427(4) . ?
C4 O1 1.437(4) . ?
C4 C5 1.510(5) . ?
C4 H4A 0.9700 . ?
C4 H4B 0.9700 . ?
C5 C6 1.325(5) . ?
C5 C17 1.480(5) . ?
C6 C7 1.461(5) . ?
C6 H6 0.9300 . ?
C7 C8 1.327(5) . ?
C7 H7 0.9300 . ?
C8 C14 1.477(5) . ?
C8 C9 1.511(5) . ?
C9 O4 1.444(4) . ?
C9 H9A 0.9700 . ?
C9 H9B 0.9700 . ?
C10 O4 1.419(5) . ?
C10 O3 1.422(4) . ?
C10 C11 1.510(6) . ?
C10 C12 1.508(5) . ?
C11 H11A 0.9600 . ?
C11 H11B 0.9600 . ?
C11 H11C 0.9600 . ?
C12 H12A 0.9600 . ?
C12 H12B 0.9600 . ?
C12 H12C 0.9600 . ?
C13 O3 1.442(4) . ?
C13 C14 1.504(5) . ?
C13 H13A 0.9700 . ?
C13 H13B 0.9700 . ?
C14 C15 1.335(5) . ?
C15 C16 1.461(6) . ?
C15 H15 0.9300 . ?
C16 C17 1.326(5) . ?
C16 H16 0.9300 . ?
C17 C18 1.505(5) . ?
C18 O2 1.442(4) . ?
C18 H18A 0.9700 . ?
C18 H18B 0.9700 . ?

loop_
_geom_torsion_atom_site_label_1
_geom_torsion_atom_site_label_2
_geom_torsion_atom_site_label_3
_geom_torsion_atom_site_label_4
_geom_torsion
_geom_torsion_site_symmetry_1
_geom_torsion_site_symmetry_2
_geom_torsion_site_symmetry_3
_geom_torsion_site_symmetry_4
_geom_torsion_publ_flag
O1 C4 C5 C6 111.1(4) . . . . ?
O1 C4 C5 C17 -64.7(4) . . . . ?
C17 C5 C6 C7 0.1(7) . . . . ?
C4 C5 C6 C7 -175.2(4) . . . . ?
C5 C6 C7 C8 -57.9(7) . . . . ?
C6 C7 C8 C14 -1.5(7) . . . . ?
C6 C7 C8 C9 -173.9(4) . . . . ?
C7 C8 C9 O4 107.1(4) . . . . ?
C14 C8 C9 O4 -65.9(4) . . . . ?
C7 C8 C14 C15 57.8(6) . . . . ?
C9 C8 C14 C15 -129.5(4) . . . . ?
C7 C8 C14 C13 -127.3(4) . . . . ?
C9 C8 C14 C13 45.4(5) . . . . ?
O3 C13 C14 C15 108.8(4) . . . . ?
O3 C13 C14 C8 -66.3(4) . . . . ?
C8 C14 C15 C16 -0.6(7) . . . . ?
C13 C14 C15 C16 -175.3(4) . . . . ?
C14 C15 C16 C17 -58.9(6) . . . . ?
C15 C16 C17 C5 0.8(6) . . . . ?
C15 C16 C17 C18 -173.0(3) . . . . ?
C6 C5 C17 C16 55.6(6) . . . . ?
C4 C5 C17 C16 -128.8(4) . . . . ?
C6 C5 C17 C18 -130.4(4) . . . . ?
C4 C5 C17 C18 45.2(4) . . . . ?
C16 C17 C18 O2 106.7(4) . . . . ?
C5 C17 C18 O2 -67.6(4) . . . . ?
O2 C3 O1 C4 -46.5(4) . . . . ?
C1 C3 O1 C4 70.7(4) . . . . ?
C2 C3 O1 C4 -167.1(3) . . . . ?
C5 C4 O1 C3 94.5(4) . . . . ?
O1 C3 O2 C18 -44.4(4) . . . . ?
C1 C3 O2 C18 -165.7(3) . . . . ?
C2 C3 O2 C18 72.6(4) . . . . ?
C17 C18 O2 C3 95.6(4) . . . . ?
O4 C10 O3 C13 -45.7(4) . . . . ?
C11 C10 O3 C13 71.2(4) . . . . ?
C12 C10 O3 C13 -167.1(3) . . . . ?
C14 C13 O3 C10 95.1(4) . . . . ?
O3 C10 O4 C9 -44.6(4) . . . . ?
C11 C10 O4 C9 -165.9(3) . . . . ?
C12 C10 O4 C9 73.1(4) . . . . ?
C8 C9 O4 C10 94.2(4) . . . . ?
